data_4108576
loop_
_publ_author_name
'Youhei Yamamoto'
'Shuhei Sawa'
'Yusuke Funada'
'Tatsuki Morimoto'
'Magnus Falkenstr\"om'
'Hiroshi Miyasaka'
'Sayaka Shishido'
'Tomoji Ozeki'
'Kazuhide Koike'
'Osamu Ishitani'

_publ_section_title
;
 Systematic Synthesis, Isolation, and Photophysical Properties of
 Linear-Shaped Re(I) Oligomers and Polymers with 2-20 Units
;
_journal_name_full 'Journal of the American Chemical Society'
_journal_page_first 14659
_journal_page_last 14674
_journal_paper_doi 10.1021/ja8044579
_journal_volume 130
_journal_year 2008
_chemical_formula_sum 'C91 H64 F19.5 N6.5 O8 P7.25 Re3'
_chemical_formula_weight 2530.12
_chemical_name_systematic
; 
 ? 
;
_space_group_IT_number 87
_symmetry_cell_setting tetragonal
_symmetry_space_group_name_Hall '-I 4'
_symmetry_space_group_name_H-M 'I 4/m'
_atom_sites_solution_hydrogens geom
_atom_sites_solution_primary direct
_atom_sites_solution_secondary difmap
_audit_creation_method SHELXL-97
_cell_angle_alpha 90.00
_cell_angle_beta 90.00
_cell_angle_gamma 90.00
_cell_formula_units_Z 8
_cell_length_a 24.9802(1)
_cell_length_b 24.9802(1)
_cell_length_c 30.8551(2)
_cell_measurement_temperature 293(2)
_cell_volume 19253.90(17)
_computing_structure_refinement 'SHELXL-97 (Sheldrick, 1997)'
_computing_structure_solution 'SHELXS-97 (Sheldrick, 1990)'
_diffrn_ambient_temperature 293(2)
_diffrn_measured_fraction_theta_full 0.998
_diffrn_measured_fraction_theta_max 0.998
_diffrn_radiation_monochromator graphite
_diffrn_radiation_source 'fine-focus sealed tube'
_diffrn_radiation_type MoK\a
_diffrn_radiation_wavelength 0.71073
_diffrn_reflns_av_R_equivalents 0.0649
_diffrn_reflns_av_sigmaI/netI 0.0341
_diffrn_reflns_limit_h_max 34
_diffrn_reflns_limit_h_min -20
_diffrn_reflns_limit_k_max 34
_diffrn_reflns_limit_k_min -27
_diffrn_reflns_limit_l_max 42
_diffrn_reflns_limit_l_min -41
_diffrn_reflns_number 91690
_diffrn_reflns_theta_full 25.25
_diffrn_reflns_theta_max 29.16
_diffrn_reflns_theta_min 1.94
_exptl_absorpt_coefficient_mu 3.978
_exptl_crystal_colour yellow
_exptl_crystal_density_diffrn 1.746
_exptl_crystal_description prismatic
_exptl_crystal_F_000 9830
_exptl_crystal_size_max 0.2
_exptl_crystal_size_mid 0.1
_exptl_crystal_size_min 0.1
_refine_diff_density_max 3.877
_refine_diff_density_min -2.327
_refine_diff_density_rms 0.220
_refine_ls_extinction_method none
_refine_ls_goodness_of_fit_ref 1.075
_refine_ls_hydrogen_treatment mixed
_refine_ls_matrix_type full
_refine_ls_number_parameters 612
_refine_ls_number_reflns 13226
_refine_ls_number_restraints 0
_refine_ls_restrained_S_all 1.075
_refine_ls_R_factor_all 0.0539
_refine_ls_R_factor_gt 0.0476
_refine_ls_shift/su_max 0.020
_refine_ls_shift/su_mean 0.001
_refine_ls_structure_factor_coef Fsqd
_refine_ls_weighting_details 'calc w=1/[\s^2^(Fo^2^)+(0.1164P)^2^+0.0000P] where P=(Fo^2^+2Fc^2^)/3'
_refine_ls_weighting_scheme calc
_refine_ls_wR_factor_gt 0.1562
_refine_ls_wR_factor_ref 0.1598
_reflns_number_gt 10990
_reflns_number_total 13226
_reflns_threshold_expression >2sigma(I)
_cod_data_source_file ja8044579_si_003.cif
_cod_data_source_block shelxl
_cod_depositor_comments
;

2021-04-11
Z value and formula fixed to values more according to usual
chemical conventions.                 miguel
;
_cod_original_formula_weight 5060.24
_cod_original_formula_units_Z 4
_cod_original_formula_sum 'C182 H128 F39 N13 O16 P14.50 Re6'
_cod_database_code 4108576

loop_
_symmetry_equiv_pos_as_xyz
'x, y, z'
'-x, -y, z'
'-y, x, z'
'y, -x, z'
'x+1/2, y+1/2, z+1/2'
'-x+1/2, -y+1/2, z+1/2'
'-y+1/2, x+1/2, z+1/2'
'y+1/2, -x+1/2, z+1/2'
'-x, -y, -z'
'x, y, -z'
'y, -x, -z'
'-y, x, -z'
'-x+1/2, -y+1/2, -z+1/2'
'x+1/2, y+1/2, -z+1/2'
'y+1/2, -x+1/2, -z+1/2'
'-y+1/2, x+1/2, -z+1/2'

loop_
_atom_site_label
_atom_site_type_symbol
_atom_site_fract_x
_atom_site_fract_y
_atom_site_fract_z
_atom_site_U_iso_or_equiv
_atom_site_adp_type
_atom_site_occupancy
_atom_site_symmetry_multiplicity
_atom_site_calc_flag
_atom_site_refinement_flags
C001 C 0.30115(19) -0.00034(18) 0.08849(16) 0.0385(9) Uani 1 1 d .
H001 H 0.3319 -0.0010 0.0715 0.046 Uiso 1 1 calc R
C002 C 0.25274(19) -0.01181(18) 0.06945(17) 0.0410(10) Uani 1 1 d .
H002 H 0.2511 -0.0205 0.0402 0.049 Uiso 1 1 calc R
C003 C 0.2077(2) -0.01044(19) 0.09329(18) 0.0448(11) Uani 1 1 d .
H003 H 0.1747 -0.0176 0.0806 0.054 Uiso 1 1 calc R
C004 C 0.2111(2) 0.0018(2) 0.13749(18) 0.0451(11) Uani 1 1 d .
H004 H 0.1804 0.0030 0.1546 0.054 Uiso 1 1 calc R
C005 C 0.26055(19) 0.01214(18) 0.15522(16) 0.0371(10) Uani 1 1 d .
C006 C 0.2693(2) 0.0240(2) 0.20206(17) 0.0438(10) Uani 1 1 d .
C007 C 0.2286(3) 0.0249(3) 0.2322(2) 0.0597(15) Uani 1 1 d .
H007 H 0.1935 0.0185 0.2237 0.072 Uiso 1 1 calc R
C008 C 0.2406(3) 0.0353(3) 0.2750(2) 0.0655(17) Uani 1 1 d .
H008 H 0.2136 0.0369 0.2957 0.079 Uiso 1 1 calc R
C009 C 0.2931(3) 0.0432(2) 0.28655(19) 0.0646(17) Uani 1 1 d .
H009 H 0.3021 0.0491 0.3154 0.077 Uiso 1 1 calc R
C010 C 0.3314(3) 0.0423(2) 0.25580(17) 0.0501(12) Uani 1 1 d .
H010 H 0.3666 0.0490 0.2641 0.060 Uiso 1 1 calc R
C011 C 0.35233(18) 0.16165(17) 0.20301(15) 0.0355(9) Uani 1 1 d .
C012 C 0.29936(19) 0.1626(2) 0.21854(16) 0.0421(10) Uani 1 1 d .
H012 H 0.2722 0.1462 0.2027 0.051 Uiso 1 1 calc R
C013 C 0.2875(2) 0.1881(2) 0.25789(18) 0.0516(13) Uani 1 1 d .
H013 H 0.2527 0.1879 0.2685 0.062 Uiso 1 1 calc R
C014 C 0.3275(3) 0.2134(2) 0.28068(19) 0.0567(14) Uani 1 1 d .
H014 H 0.3198 0.2316 0.3062 0.068 Uiso 1 1 calc R
C015 C 0.3790(3) 0.2112(3) 0.2649(2) 0.0684(18) Uani 1 1 d .
H015 H 0.4062 0.2273 0.2808 0.082 Uiso 1 1 calc R
C016 C 0.3916(2) 0.1870(3) 0.22756(19) 0.0560(14) Uani 1 1 d .
H016 H 0.4269 0.1871 0.2180 0.067 Uiso 1 1 calc R
C017 C 0.42083(18) 0.16564(19) 0.12835(16) 0.0404(10) Uani 1 1 d .
C018 C 0.46925(18) 0.1431(2) 0.11487(17) 0.0435(11) Uani 1 1 d .
H018 H 0.4767 0.1074 0.1208 0.052 Uiso 1 1 calc R
C019 C 0.5062(2) 0.1740(3) 0.09264(19) 0.0533(13) Uani 1 1 d .
H019 H 0.5378 0.1585 0.0827 0.064 Uiso 1 1 calc R
C020 C 0.4964(2) 0.2284(3) 0.0850(2) 0.0663(17) Uani 1 1 d .
H020 H 0.5217 0.2490 0.0706 0.080 Uiso 1 1 calc R
C021 C 0.4491(3) 0.2512(3) 0.0989(3) 0.081(2) Uani 1 1 d .
H021 H 0.4426 0.2873 0.0937 0.097 Uiso 1 1 calc R
C022 C 0.4104(2) 0.2197(2) 0.1212(2) 0.0582(15) Uani 1 1 d .
H022 H 0.3786 0.2350 0.1309 0.070 Uiso 1 1 calc R
C023 C 0.15955(17) 0.13529(18) 0.10780(15) 0.0349(9) Uani 1 1 d .
C024 C 0.12070(19) 0.10345(19) 0.08764(17) 0.0410(10) Uani 1 1 d .
H024 H 0.1209 0.0992 0.0577 0.049 Uiso 1 1 calc R
C025 C 0.0819(2) 0.0782(2) 0.1126(2) 0.0537(14) Uani 1 1 d .
H025 H 0.0558 0.0574 0.0992 0.064 Uiso 1 1 calc R
C026 C 0.0819(2) 0.0838(3) 0.1576(2) 0.0581(15) Uani 1 1 d .
H026 H 0.0562 0.0663 0.1742 0.070 Uiso 1 1 calc R
C027 C 0.1192(2) 0.1145(3) 0.1769(2) 0.0600(15) Uani 1 1 d .
H027 H 0.1188 0.1182 0.2069 0.072 Uiso 1 1 calc R
C028 C 0.1579(2) 0.1405(2) 0.15292(17) 0.0478(12) Uani 1 1 d .
H028 H 0.1831 0.1617 0.1669 0.057 Uiso 1 1 calc R
C029 C 0.20578(19) 0.23805(18) 0.09720(14) 0.0366(9) Uani 1 1 d .
C030 C 0.2502(2) 0.26859(19) 0.10946(17) 0.0432(10) Uani 1 1 d .
H030 H 0.2837 0.2526 0.1114 0.052 Uiso 1 1 calc R
C031 C 0.2443(2) 0.3226(2) 0.1187(2) 0.0542(13) Uani 1 1 d .
H031 H 0.2739 0.3430 0.1265 0.065 Uiso 1 1 calc R
C032 C 0.1939(3) 0.3463(2) 0.1163(2) 0.0631(17) Uani 1 1 d .
H032 H 0.1900 0.3826 0.1222 0.076 Uiso 1 1 calc R
C033 C 0.1494(2) 0.3159(2) 0.10502(18) 0.0526(14) Uani 1 1 d .
H033 H 0.1158 0.3319 0.1043 0.063 Uiso 1 1 calc R
C034 C 0.1546(2) 0.2618(2) 0.09485(16) 0.0440(11) Uani 1 1 d .
H034 H 0.1249 0.2417 0.0867 0.053 Uiso 1 1 calc R
C035 C 0.2186(3) 0.2892(3) 0.0000 0.0376(13) Uani 1 2 d S
H035 H 0.1814 0.2864 0.0000 0.045 Uiso 1 2 calc SR
C036 C 0.2415(3) 0.3393(3) 0.0000 0.0507(18) Uani 1 2 d S
H036 H 0.2200 0.3697 0.0000 0.061 Uiso 1 2 calc SR
C037 C 0.2979(3) 0.3446(3) 0.0000 0.061(2) Uani 1 2 d S
H037 H 0.3143 0.3780 0.0000 0.074 Uiso 1 2 calc SR
C038 C 0.3268(3) 0.2991(3) 0.0000 0.0523(19) Uani 1 2 d S
H038 H 0.3640 0.3010 0.0000 0.063 Uiso 1 2 calc SR
C039 C 0.3021(3) 0.2494(3) 0.0000 0.0382(13) Uani 1 2 d S
C040 C 0.3311(3) 0.1984(3) 0.0000 0.0356(13) Uani 1 2 d S
C041 C 0.3875(3) 0.1950(3) 0.0000 0.0393(14) Uani 1 2 d S
H041 H 0.4079 0.2261 0.0000 0.047 Uiso 1 2 calc SR
C042 C 0.4124(3) 0.1462(3) 0.0000 0.0416(14) Uani 1 2 d S
H042 H 0.4495 0.1435 0.0000 0.050 Uiso 1 2 calc SR
C043 C 0.3799(3) 0.1002(3) 0.0000 0.0425(15) Uani 1 2 d S
H043 H 0.3952 0.0663 0.0000 0.051 Uiso 1 2 calc SR
C044 C 0.3258(3) 0.1058(3) 0.0000 0.0372(13) Uani 1 2 d S
H044 H 0.3048 0.0751 0.0000 0.045 Uiso 1 2 calc SR
C045 C 0.31221(17) 0.13937(17) 0.12199(14) 0.0350(9) Uani 1 1 d .
C046 C 0.26997(17) 0.14889(17) 0.10406(14) 0.0333(8) Uani 1 1 d .
C047 C 0.0000 0.0000 0.3042(6) 0.129(8) Uani 1 4 d S
C048 C 0.0000 0.0000 0.2579(7) 0.093(5) Uiso 1 4 d S
C049 C 0.4440(2) 0.04700(19) 0.19547(17) 0.0439(11) Uani 1 1 d .
C050 C 0.4236(2) 0.0250(2) 0.11001(18) 0.0465(12) Uani 1 1 d .
C051 C 0.3961(2) -0.0470(2) 0.17036(19) 0.0481(13) Uani 1 1 d .
C052 C 0.1949(2) 0.0907(2) 0.0000 0.0319(12) Uani 1 2 d S
C053 C 0.1392(2) 0.1830(2) 0.0000 0.0310(11) Uani 1 2 d S
F001 F 0.1096(3) 0.0770(3) 0.2859(3) 0.163(3) Uiso 1 1 d .
F002 F 0.1592(4) 0.0890(4) 0.3428(3) 0.179(3) Uiso 1 1 d .
F003 F 0.0800(5) 0.1625(5) 0.2873(4) 0.235(5) Uiso 1 1 d .
F004 F 0.1323(5) 0.1672(5) 0.3508(4) 0.248(5) Uiso 1 1 d .
F005 F 0.0698(6) 0.1071(6) 0.3474(4) 0.278(6) Uiso 1 1 d .
F006 F 0.1609(4) 0.1433(4) 0.2838(3) 0.183(3) Uiso 1 1 d .
F007 F 0.34128(18) -0.10678(19) 0.0000 0.0596(12) Uani 1 2 d S
F008 F 0.3747(2) -0.02358(17) 0.0000 0.0540(11) Uani 1 2 d S
F009 F 0.39986(13) -0.08098(13) 0.05211(10) 0.0535(7) Uani 1 1 d .
F010 F 0.45843(19) -0.0569(2) 0.0000 0.0603(12) Uani 1 2 d S
F011 F 0.4254(2) -0.14065(18) 0.0000 0.0640(13) Uani 1 2 d S
F013 F 0.0436(4) 0.0480(3) 0.0000 0.123(3) Uani 1 2 d S
F014 F 0.0000 0.0000 0.0514(3) 0.093(3) Uani 1 4 d S
N001 N 0.32122(17) 0.03232(15) 0.21321(13) 0.0396(8) Uani 1 1 d .
N002 N 0.2476(2) 0.2452(2) 0.0000 0.0330(10) Uani 1 2 d S
N003 N 0.3011(2) 0.1541(2) 0.0000 0.0337(11) Uani 1 2 d S
N004 N 0.30553(14) 0.01174(14) 0.13073(12) 0.0340(7) Uani 1 1 d .
N006 N 0.0000 0.0000 0.2212(4) 0.092(4) Uani 1 4 d S
O001 O 0.40745(18) -0.09085(15) 0.17300(17) 0.0659(12) Uani 1 1 d .
O002 O 0.48061(15) 0.05993(14) 0.21563(13) 0.0517(9) Uani 1 1 d .
O003 O 0.44636(16) 0.02326(18) 0.07779(15) 0.0633(11) Uani 1 1 d .
O004 O 0.18513(19) 0.04514(18) 0.0000 0.0391(10) Uani 1 2 d S
O005 O 0.09463(17) 0.19540(19) 0.0000 0.0380(10) Uani 1 2 d S
P1 P 0.21103(4) 0.16971(4) 0.07729(4) 0.0299(2) Uani 1 1 d .
P2 P 0.36864(4) 0.12561(5) 0.15373(4) 0.0329(2) Uani 1 1 d .
P3 P 0.40058(7) -0.08195(7) 0.0000 0.0402(4) Uani 1 2 d S
P4 P 0.11645(19) 0.12755(19) 0.31440(17) 0.1531(14) Uiso 1 1 d .
P5 P 0.0000 0.0000 0.0000 0.0645(12) Uani 1 8 d S
Re1 Re 0.381268(7) 0.028911(7) 0.162521(6) 0.03547(8) Uani 1 1 d .
Re2 Re 0.213812(9) 0.164667(9) 0.0000 0.02839(8) Uani 1 2 d S

loop_
_atom_site_aniso_label
_atom_site_aniso_U_11
_atom_site_aniso_U_22
_atom_site_aniso_U_33
_atom_site_aniso_U_23
_atom_site_aniso_U_13
_atom_site_aniso_U_12
C001 0.040(2) 0.035(2) 0.041(2) -0.0004(18) -0.0075(19) -0.0007(17)
C002 0.048(3) 0.034(2) 0.041(3) -0.0004(18) -0.014(2) -0.0053(18)
C003 0.043(3) 0.037(2) 0.055(3) 0.003(2) -0.017(2) -0.0056(19)
C004 0.039(2) 0.042(3) 0.054(3) 0.000(2) -0.001(2) -0.0026(19)
C005 0.036(2) 0.032(2) 0.043(3) -0.0031(18) -0.0073(18) 0.0004(17)
C006 0.050(3) 0.043(3) 0.038(3) -0.002(2) -0.002(2) 0.006(2)
C007 0.057(3) 0.071(4) 0.051(3) 0.004(3) 0.008(3) 0.010(3)
C008 0.072(4) 0.082(4) 0.043(3) -0.004(3) 0.008(3) 0.024(3)
C009 0.098(5) 0.058(4) 0.037(3) -0.004(2) -0.002(3) 0.016(3)
C010 0.069(3) 0.040(3) 0.041(3) 0.000(2) -0.015(2) 0.009(2)
C011 0.038(2) 0.034(2) 0.035(2) -0.0018(17) -0.0065(17) 0.0046(17)
C012 0.039(2) 0.048(3) 0.040(3) -0.007(2) -0.0002(19) 0.0047(19)
C013 0.056(3) 0.056(3) 0.043(3) 0.000(2) 0.006(2) 0.013(2)
C014 0.075(4) 0.055(3) 0.040(3) -0.013(2) -0.003(3) 0.002(3)
C015 0.057(3) 0.083(5) 0.065(4) -0.034(3) -0.007(3) -0.010(3)
C016 0.037(3) 0.077(4) 0.054(3) -0.017(3) -0.003(2) -0.002(2)
C017 0.036(2) 0.046(2) 0.039(2) -0.003(2) -0.0004(18) 0.0005(18)
C018 0.035(2) 0.044(3) 0.051(3) -0.008(2) -0.001(2) 0.0018(19)
C019 0.037(3) 0.072(4) 0.050(3) -0.014(3) 0.004(2) -0.006(2)
C020 0.048(3) 0.076(4) 0.076(4) 0.007(3) 0.015(3) -0.013(3)
C021 0.061(4) 0.047(3) 0.136(7) 0.011(4) 0.016(4) -0.011(3)
C022 0.042(3) 0.050(3) 0.083(4) 0.004(3) 0.012(3) -0.004(2)
C023 0.032(2) 0.037(2) 0.036(2) 0.0015(17) 0.0012(17) 0.0074(17)
C024 0.039(2) 0.039(2) 0.045(3) 0.0020(19) 0.004(2) 0.0060(18)
C025 0.042(3) 0.043(3) 0.076(4) 0.005(3) 0.010(3) 0.000(2)
C026 0.046(3) 0.067(4) 0.061(4) 0.021(3) 0.019(3) 0.005(3)
C027 0.057(3) 0.079(4) 0.044(3) 0.012(3) 0.014(3) 0.013(3)
C028 0.043(3) 0.063(3) 0.037(2) 0.005(2) 0.002(2) 0.007(2)
C029 0.043(2) 0.036(2) 0.030(2) -0.0046(17) -0.0041(18) 0.0093(18)
C030 0.046(3) 0.039(2) 0.045(3) -0.005(2) -0.003(2) 0.0024(19)
C031 0.067(4) 0.042(3) 0.053(3) -0.007(2) -0.006(3) -0.004(2)
C032 0.105(5) 0.033(3) 0.050(3) -0.005(2) -0.008(3) 0.012(3)
C033 0.060(3) 0.052(3) 0.046(3) -0.005(2) -0.006(2) 0.026(3)
C034 0.051(3) 0.047(3) 0.034(2) -0.005(2) -0.005(2) 0.015(2)
C035 0.036(3) 0.037(3) 0.040(3) 0.000 0.000 0.006(2)
C036 0.047(4) 0.036(3) 0.068(5) 0.000 0.000 0.003(3)
C037 0.051(4) 0.036(4) 0.098(7) 0.000 0.000 -0.001(3)
C038 0.033(3) 0.045(4) 0.079(6) 0.000 0.000 -0.002(3)
C039 0.036(3) 0.034(3) 0.044(4) 0.000 0.000 0.003(2)
C040 0.037(3) 0.035(3) 0.035(3) 0.000 0.000 0.000(2)
C041 0.037(3) 0.040(3) 0.040(4) 0.000 0.000 0.006(3)
C042 0.032(3) 0.047(4) 0.046(4) 0.000 0.000 0.001(3)
C043 0.038(3) 0.042(4) 0.048(4) 0.000 0.000 0.011(3)
C044 0.041(3) 0.033(3) 0.037(3) 0.000 0.000 0.002(2)
C045 0.035(2) 0.036(2) 0.034(2) -0.0004(17) -0.0010(17) 0.0025(16)
C046 0.035(2) 0.036(2) 0.029(2) -0.0024(16) -0.0009(16) 0.0028(16)
C047 0.171(13) 0.171(13) 0.046(9) 0.000 0.000 0.000
C049 0.047(3) 0.036(2) 0.048(3) 0.000(2) -0.016(2) 0.0048(19)
C050 0.039(2) 0.049(3) 0.052(3) -0.018(2) -0.008(2) 0.007(2)
C051 0.045(3) 0.044(3) 0.055(3) -0.004(2) -0.025(2) 0.003(2)
C052 0.034(3) 0.033(3) 0.029(3) 0.000 0.000 0.005(2)
C053 0.031(3) 0.031(3) 0.031(3) 0.000 0.000 0.001(2)
F007 0.045(2) 0.058(3) 0.076(3) 0.000 0.000 -0.013(2)
F008 0.080(3) 0.038(2) 0.044(2) 0.000 0.000 0.006(2)
F009 0.065(2) 0.0574(18) 0.0381(16) 0.0051(13) 0.0034(14) 0.0001(15)
F010 0.050(3) 0.074(3) 0.057(3) 0.000 0.000 -0.020(2)
F011 0.081(4) 0.044(2) 0.067(3) 0.000 0.000 0.011(2)
F013 0.153(8) 0.114(6) 0.103(6) 0.000 0.000 -0.042(5)
F014 0.110(4) 0.110(4) 0.058(5) 0.000 0.000 0.000
N001 0.051(2) 0.0327(18) 0.035(2) -0.0014(15) -0.0092(17) 0.0046(16)
N002 0.040(3) 0.030(2) 0.028(2) 0.000 0.000 0.000(2)
N003 0.028(2) 0.034(3) 0.040(3) 0.000 0.000 0.0055(19)
N004 0.0368(19) 0.0309(17) 0.0342(19) -0.0032(14) -0.0072(15) 0.0015(14)
N006 0.110(7) 0.110(7) 0.055(7) 0.000 0.000 0.000
O001 0.069(3) 0.0356(19) 0.093(3) -0.012(2) -0.041(2) 0.0127(18)
O002 0.050(2) 0.0412(19) 0.064(2) 0.0040(16) -0.0258(18) -0.0058(15)
O003 0.045(2) 0.076(3) 0.068(3) -0.029(2) 0.0063(19) -0.0034(19)
O004 0.048(3) 0.033(2) 0.036(2) 0.000 0.000 -0.0002(18)
O005 0.033(2) 0.046(3) 0.035(2) 0.000 0.000 0.0049(18)
P1 0.0298(5) 0.0319(5) 0.0279(5) -0.0011(4) -0.0020(4) 0.0045(4)
P2 0.0295(5) 0.0343(5) 0.0351(6) -0.0032(4) -0.0056(4) 0.0036(4)
P3 0.0441(9) 0.0367(8) 0.0397(9) 0.000 0.000 -0.0055(7)
P5 0.0719(19) 0.0719(19) 0.050(3) 0.000 0.000 0.000
Re1 0.03502(11) 0.03212(11) 0.03927(13) -0.00556(6) -0.01176(7) 0.00459(6)
Re2 0.02846(12) 0.02981(12) 0.02690(13) 0.000 0.000 0.00369(8)

loop_
_atom_type_symbol
_atom_type_description
_atom_type_scat_dispersion_real
_atom_type_scat_dispersion_imag
_atom_type_scat_source
C C 0.0033 0.0016 'International Tables Vol C Tables 4.2.6.8 and 6.1.1.4'
H H 0.0000 0.0000 'International Tables Vol C Tables 4.2.6.8 and 6.1.1.4'
F F 0.0171 0.0103 'International Tables Vol C Tables 4.2.6.8 and 6.1.1.4'
N N 0.0061 0.0033 'International Tables Vol C Tables 4.2.6.8 and 6.1.1.4'
O O 0.0106 0.0060 'International Tables Vol C Tables 4.2.6.8 and 6.1.1.4'
P P 0.1023 0.0942 'International Tables Vol C Tables 4.2.6.8 and 6.1.1.4'
Re Re -1.0185 7.2310 'International Tables Vol C Tables 4.2.6.8 and 6.1.1.4'

loop_
_geom_angle_atom_site_label_1
_geom_angle_atom_site_label_2
_geom_angle_atom_site_label_3
_geom_angle
_geom_angle_site_symmetry_1
_geom_angle_site_symmetry_3
N004 C001 C002 122.3(5) . .
C003 C002 C001 119.8(5) . .
C002 C003 C004 119.2(5) . .
C005 C004 C003 118.9(5) . .
N004 C005 C004 121.5(5) . .
N004 C005 C006 114.9(4) . .
C004 C005 C006 123.6(5) . .
N001 C006 C007 122.1(5) . .
N001 C006 C005 114.5(4) . .
C007 C006 C005 123.3(5) . .
C006 C007 C008 119.3(6) . .
C009 C008 C007 118.8(6) . .
C010 C009 C008 119.6(6) . .
C009 C010 N001 123.3(6) . .
C016 C011 C012 118.0(4) . .
C016 C011 P2 121.6(4) . .
C012 C011 P2 120.3(3) . .
C013 C012 C011 120.0(5) . .
C014 C013 C012 119.9(5) . .
C013 C014 C015 118.7(5) . .
C016 C015 C014 122.8(6) . .
C015 C016 C011 120.5(5) . .
C022 C017 C018 120.3(5) . .
C022 C017 P2 117.8(4) . .
C018 C017 P2 121.8(4) . .
C019 C018 C017 120.1(5) . .
C018 C019 C020 120.4(5) . .
C021 C020 C019 119.9(6) . .
C020 C021 C022 120.2(6) . .
C017 C022 C021 119.0(5) . .
C028 C023 C024 118.3(5) . .
C028 C023 P1 119.6(4) . .
C024 C023 P1 122.1(4) . .
C025 C024 C023 119.7(5) . .
C024 C025 C026 120.5(6) . .
C027 C026 C025 119.7(5) . .
C026 C027 C028 121.1(6) . .
C027 C028 C023 120.7(6) . .
C030 C029 C034 120.3(4) . .
C030 C029 P1 123.1(3) . .
C034 C029 P1 116.2(4) . .
C031 C030 C029 120.1(5) . .
C030 C031 C032 119.8(5) . .
C033 C032 C031 120.3(5) . .
C032 C033 C034 120.8(5) . .
C033 C034 C029 118.6(5) . .
N002 C035 C036 122.0(6) . .
C035 C036 C037 119.9(7) . .
C038 C037 C036 117.1(7) . .
C037 C038 C039 121.1(7) . .
N002 C039 C038 120.9(6) . .
N002 C039 C040 115.2(6) . .
C038 C039 C040 123.9(6) . .
N003 C040 C041 120.6(6) . .
N003 C040 C039 116.2(6) . .
C041 C040 C039 123.1(6) . .
C042 C041 C040 120.5(6) . .
C041 C042 C043 117.7(6) . .
C044 C043 C042 119.4(6) . .
N003 C044 C043 123.0(6) . .
C046 C045 P2 173.0(4) . .
C045 C046 P1 174.0(4) . .
N006 C048 C047 180.000(2) . .
O002 C049 Re1 177.0(4) . .
O003 C050 Re1 176.6(5) . .
O001 C051 Re1 175.5(6) . .
O004 C052 Re2 177.8(5) . .
O005 C053 Re2 178.3(5) . .
C006 N001 C010 116.8(5) . .
C006 N001 Re1 118.2(3) . .
C010 N001 Re1 125.0(4) . .
C035 N002 C039 118.9(6) . .
C035 N002 Re2 123.9(4) . .
C039 N002 Re2 117.2(4) . .
C040 N003 C044 118.8(5) . .
C040 N003 Re2 117.2(4) . .
C044 N003 Re2 124.0(4) . .
C001 N004 C005 118.4(4) . .
C001 N004 Re1 123.6(3) . .
C005 N004 Re1 118.0(3) . .
C046 P1 C023 102.1(2) . .
C046 P1 C029 100.3(2) . .
C023 P1 C029 102.6(2) . .
C046 P1 Re2 115.28(15) . .
C023 P1 Re2 120.96(15) . .
C029 P1 Re2 112.88(15) . .
C045 P2 C011 101.0(2) . .
C045 P2 C017 103.2(2) . .
C011 P2 C017 104.4(2) . .
C045 P2 Re1 111.05(15) . .
C011 P2 Re1 115.17(15) . .
C017 P2 Re1 119.79(16) . .
F010 P3 F011 90.5(3) . .
F010 P3 F008 90.5(3) . .
F011 P3 F008 179.0(3) . .
F010 P3 F007 179.3(3) . .
F011 P3 F007 90.2(3) . .
F008 P3 F007 88.8(3) . .
F010 P3 F009 90.25(13) . .
F011 P3 F009 91.04(13) . .
F008 P3 F009 88.95(13) . .
F007 P3 F009 89.74(13) . .
F010 P3 F009 90.26(13) . 10
F011 P3 F009 91.04(13) . 10
F008 P3 F009 88.95(13) . 10
F007 P3 F009 89.73(13) . 10
F009 P3 F009 177.8(3) . 10
F006 P4 F003 87.0(6) . .
F006 P4 F004 95.6(6) . .
F003 P4 F004 100.7(7) . .
F006 P4 F001 86.5(5) . .
F003 P4 F001 95.2(6) . .
F004 P4 F001 164.0(7) . .
F006 P4 F005 176.8(7) . .
F003 P4 F005 95.5(7) . .
F004 P4 F005 86.0(7) . .
F001 P4 F005 91.2(6) . .
F006 P4 F002 90.5(5) . .
F003 P4 F002 177.5(7) . .
F004 P4 F002 79.9(6) . .
F001 P4 F002 84.2(5) . .
F005 P4 F002 87.0(6) . .
F014 P5 F014 180.0 9 .
F014 P5 F013 90.0 9 9
F014 P5 F013 90.0 . 9
F014 P5 F013 90.0 9 .
F014 P5 F013 90.0 . .
F013 P5 F013 179.996(1) 9 .
F014 P5 F013 90.0 9 3
F014 P5 F013 90.0 . 3
F013 P5 F013 90.0 9 3
F013 P5 F013 90.0 . 3
F014 P5 F013 90.0 9 11
F014 P5 F013 90.0 . 11
F013 P5 F013 90.0 9 11
F013 P5 F013 90.0 . 11
F013 P5 F013 179.997(1) 3 11
C049 Re1 C050 90.5(2) . .
C049 Re1 C051 90.42(19) . .
C050 Re1 C051 87.2(2) . .
C049 Re1 N001 100.0(2) . .
C050 Re1 N001 169.32(18) . .
C051 Re1 N001 94.6(2) . .
C049 Re1 N004 174.14(19) . .
C050 Re1 N004 95.04(17) . .
C051 Re1 N004 91.73(17) . .
N001 Re1 N004 74.41(14) . .
C049 Re1 P2 86.10(14) . .
C050 Re1 P2 91.54(16) . .
C051 Re1 P2 176.29(15) . .
N001 Re1 P2 87.26(10) . .
N004 Re1 P2 91.86(10) . .
C052 Re2 C053 89.5(2) . .
C052 Re2 N002 171.6(2) . .
C053 Re2 N002 98.9(2) . .
C052 Re2 N003 97.4(2) . .
C053 Re2 N003 173.1(2) . .
N002 Re2 N003 74.16(19) . .
C052 Re2 P1 92.52(3) . 10
C053 Re2 P1 87.66(3) . 10
N002 Re2 P1 87.86(3) . 10
N003 Re2 P1 92.02(3) . 10
C052 Re2 P1 92.52(3) . .
C053 Re2 P1 87.66(3) . .
N002 Re2 P1 87.86(3) . .
N003 Re2 P1 92.02(3) . .
P1 Re2 P1 173.09(5) 10 .

loop_
_geom_bond_atom_site_label_1
_geom_bond_atom_site_label_2
_geom_bond_distance
_geom_bond_site_symmetry_2
C001 N004 1.342(6) .
C001 C002 1.375(6) .
C002 C003 1.345(7) .
C003 C004 1.400(8) .
C004 C005 1.376(7) .
C005 N004 1.354(6) .
C005 C006 1.491(7) .
C006 N001 1.358(6) .
C006 C007 1.377(8) .
C007 C008 1.380(9) .
C008 C009 1.373(10) .
C009 C010 1.348(9) .
C010 N001 1.362(6) .
C011 C016 1.392(7) .
C011 C012 1.408(6) .
C011 P2 1.814(5) .
C012 C013 1.403(7) .
C013 C014 1.375(8) .
C014 C015 1.378(9) .
C015 C016 1.339(8) .
C017 C022 1.394(7) .
C017 C018 1.397(6) .
C017 P2 1.820(5) .
C018 C019 1.384(7) .
C019 C020 1.401(9) .
C020 C021 1.380(9) .
C021 C022 1.424(8) .
C023 C028 1.399(7) .
C023 C024 1.400(6) .
C023 P1 1.811(5) .
C024 C025 1.389(7) .
C025 C026 1.395(9) .
C026 C027 1.346(9) .
C027 C028 1.380(8) .
C029 C030 1.398(7) .
C029 C034 1.412(6) .
C029 P1 1.819(4) .
C030 C031 1.388(7) .
C031 C032 1.393(9) .
C032 C033 1.389(9) .
C033 C034 1.394(7) .
C035 N002 1.318(8) .
C035 C036 1.377(10) .
C036 C037 1.415(11) .
C037 C038 1.347(10) .
C038 C039 1.385(9) .
C039 N002 1.367(8) .
C039 C040 1.466(9) .
C040 N003 1.338(8) .
C040 C041 1.409(9) .
C041 C042 1.369(9) .
C042 C043 1.405(10) .
C043 C044 1.358(9) .
C044 N003 1.354(8) .
C045 C046 1.215(6) .
C045 P2 1.750(4) .
C046 P1 1.767(4) .
C047 C048 1.43(3) .
C048 N006 1.13(2) .
C049 O002 1.152(6) .
C049 Re1 1.922(5) .
C050 O003 1.146(7) .
C050 Re1 1.937(6) .
C051 O001 1.135(6) .
C051 Re1 1.946(5) .
C052 O004 1.164(7) .
C052 Re2 1.907(6) .
C053 O005 1.157(7) .
C053 Re2 1.918(6) .
F001 P4 1.550(9) .
F002 P4 1.685(10) .
F003 P4 1.514(12) .
F004 P4 1.549(13) .
F005 P4 1.630(14) .
F006 P4 1.510(10) .
F007 P3 1.606(5) .
F008 P3 1.595(5) .
F009 P3 1.608(3) .
F010 P3 1.574(5) .
F011 P3 1.592(5) .
F013 P5 1.620(8) .
F014 P5 1.587(9) .
N001 Re1 2.169(4) .
N002 Re2 2.181(5) .
N003 Re2 2.197(5) .
N004 Re1 2.174(4) .
P1 Re2 2.3890(12) .
P2 Re1 2.4511(12) .
P3 F009 1.608(3) 10
P5 F014 1.587(9) 9
P5 F013 1.620(8) 9
P5 F013 1.620(8) 3
P5 F013 1.620(8) 11
Re2 P1 2.3890(12) 10
